data_7709203
loop_
_publ_author_name
'Romanenko, Nikita R.'
'Kuzmin, Alexey V.'
'Khasanov, Salavat S.'
'Faraonov, Maxim A.'
'Yudanova, Evgeniya I.'
'Nakano, Yoshiaki'
'Otsuka, Akihiro'
'Yamochi, Hideki'
'Kitagawa, Hiroshi'
'Konarev, Dmitri V.'

_publ_section_title
;
 Complexes of transition metal carbonyl clusters with tin(II)
 phthalocyanine in neutral and radical anion states: methods of synthesis,
 structures and properties
;
_journal_name_full 'Dalton Transactions'
_journal_paper_doi 10.1039/D1DT04061H
_journal_year 2022
_chemical_formula_moiety 'C43 H16 N8 O11 Ru3 Sn, C18 H36 N2 Na O6'
_chemical_formula_sum 'C61 H52 N10 Na O17 Ru3 Sn'
_chemical_formula_weight 1642.01
_space_group_crystal_system monoclinic
_space_group_IT_number 14
_space_group_name_Hall '-P 2yn'
_space_group_name_H-M_alt 'P 1 21/n 1'
_atom_sites_solution_hydrogens geom
_atom_sites_solution_primary direct
_audit_creation_date 2021-10-10
_audit_creation_method
;
FinalCif V89 by Daniel Kratzert, Freiburg 2021,
https://dkratzert.de/finalcif.html
;
_audit_update_record
;
2021-10-14 deposited with the CCDC.	2021-12-29 downloaded from the CCDC.
;
_cell_angle_alpha 90
_cell_angle_beta 96.1460(10)
_cell_angle_gamma 90
_cell_formula_units_Z 4
_cell_length_a 17.3563(8)
_cell_length_b 14.6148(7)
_cell_length_c 25.1980(12)
_cell_measurement_reflns_used 4085
_cell_measurement_temperature 293(2)
_cell_measurement_theta_max 32
_cell_measurement_theta_min 3
_cell_volume 6355.0(5)
_computing_molecular_graphics 'Olex2 1.5 (Dolomanov et al., 2009)'
_computing_publication_material 'Olex2 1.5 (Dolomanov et al., 2009)'
_computing_structure_refinement 'SHELXL 2018/3 (Sheldrick, 2015)'
_computing_structure_solution 'SHELXS (G. Sheldrick)'
_diffrn_ambient_environment N~2~
_diffrn_ambient_temperature 293(2)
_diffrn_detector 'CCD plate'
_diffrn_detector_area_resol_mean 5.2283
_diffrn_detector_type AtlasS2
_diffrn_measured_fraction_theta_full 0.999
_diffrn_measured_fraction_theta_max 0.938
_diffrn_measurement_device 'four-circle diffractometer'
_diffrn_measurement_device_type 'Xcalibur, AtlasS2, Gemini'
_diffrn_radiation_monochromator graphite
_diffrn_radiation_probe x-ray
_diffrn_radiation_type 'Mo K\a'
_diffrn_radiation_wavelength 0.71073
_diffrn_reflns_av_R_equivalents 0.0186
_diffrn_reflns_av_unetI/netI 0.0188
_diffrn_reflns_Laue_measured_fraction_full 0.999
_diffrn_reflns_Laue_measured_fraction_max 0.938
_diffrn_reflns_limit_h_max 24
_diffrn_reflns_limit_h_min -24
_diffrn_reflns_limit_k_max 20
_diffrn_reflns_limit_k_min -20
_diffrn_reflns_limit_l_max 35
_diffrn_reflns_limit_l_min -34
_diffrn_reflns_number 69976
_diffrn_reflns_point_group_measured_fraction_full 0.999
_diffrn_reflns_point_group_measured_fraction_max 0.938
_diffrn_reflns_theta_full 25.242
_diffrn_reflns_theta_max 30.217
_diffrn_reflns_theta_min 2.360
_diffrn_source 'fine-focus sealed X-ray tube'
_diffrn_source_type 'Enhance (Mo) X-ray Source'
_exptl_absorpt_coefficient_mu 1.173
_exptl_crystal_colour 'metallic dark black'
_exptl_crystal_colour_lustre metallic
_exptl_crystal_colour_modifier dark
_exptl_crystal_colour_primary black
_exptl_crystal_density_diffrn 1.716
_exptl_crystal_description block
_exptl_crystal_F_000 3268
_exptl_crystal_size_max 0.15
_exptl_crystal_size_mid 0.1
_exptl_crystal_size_min 0.1
_refine_diff_density_max 1.246
_refine_diff_density_min -0.854
_refine_diff_density_rms 0.106
_refine_ls_extinction_method none
_refine_ls_goodness_of_fit_ref 1.168
_refine_ls_hydrogen_treatment constr
_refine_ls_matrix_type full
_refine_ls_number_parameters 838
_refine_ls_number_reflns 17737
_refine_ls_number_restraints 0
_refine_ls_restrained_S_all 1.168
_refine_ls_R_factor_all 0.0536
_refine_ls_R_factor_gt 0.0368
_refine_ls_shift/su_max 0.002
_refine_ls_shift/su_mean 0.000
_refine_ls_structure_factor_coef Fsqd
_refine_ls_weighting_details 'w=1/[\s^2^(Fo^2^)+(0.0256P)^2^+16.6619P] where P=(Fo^2^+2Fc^2^)/3'
_refine_ls_weighting_scheme calc
_refine_ls_wR_factor_gt 0.0814
_refine_ls_wR_factor_ref 0.0941
_reflns_Friedel_coverage 0.000
_reflns_number_gt 14674
_reflns_number_total 17737
_reflns_threshold_expression 'I > 2\s(I)'
_cod_data_source_file d1dt04061h2.cif
_cod_data_source_block shelx
_cod_database_code 7709203
_shelx_shelxl_version_number 2018/3
_olex2_refinement_description
;
1. Fixed Uiso
 At 1.2 times of:
  All C(H) groups, All C(H,H) groups
2.a Secondary CH2 refined with riding coordinates:
 C301(H30A,H30B), C302(H30C,H30D), C303(H30E,H30F), C304(H30G,H30H), C305(H30I,
 H30J), C306(H30K,H30L), C307(H30M,H30N), C308(H30O,H30P), C309(H30Q,H30R),
 C310(H31A,H31B), C311(H31C,H31D), C312(H31E,H31F), C313(H31G,H31H), C314(H31I,
 H31J), C315(H31K,H31L), C316(H31M,H31N), C317(H31O,H31P), C318(H31Q,H31R)
2.b Aromatic/amide H refined with riding coordinates:
 C103(H103), C104(H104), C105(H105), C106(H106), C111(H111), C112(H112),
 C113(H113), C114(H114), C119(H119), C120(H120), C121(H121), C122(H122),
 C127(H127), C128(H128), C129(H129), C130(H130)
;
_olex2_submission_special_instructions 'No special instructions were received'
_shelx_space_group_comment
;
The symmetry employed for this shelxl refinement is uniquely defined
by the following loop, which should always be used as a source of
symmetry information in preference to the above space-group names.
They are only intended as comments.
;
_shelx_estimated_absorpt_t_min 0.844
_shelx_estimated_absorpt_t_max 0.892

loop_
_space_group_symop_operation_xyz
'x, y, z'
'-x+1/2, y+1/2, -z+1/2'
'-x, -y, -z'
'x-1/2, -y-1/2, z-1/2'

loop_
_atom_site_label
_atom_site_type_symbol
_atom_site_fract_x
_atom_site_fract_y
_atom_site_fract_z
_atom_site_U_iso_or_equiv
_atom_site_adp_type
_atom_site_occupancy
_atom_site_site_symmetry_order
_atom_site_calc_flag
_atom_site_refinement_flags_posn
_atom_site_refinement_flags_adp
_atom_site_refinement_flags_occupancy
_atom_site_disorder_assembly
_atom_site_disorder_group
Sn11 Sn 0.36157(2) 0.60773(2) 0.06299(2) 0.02088(5) Uani 1 1 d . . . . .
Ru21 Ru 0.35004(2) 0.66494(2) 0.15900(2) 0.02272(5) Uani 1 1 d . . . . .
Ru22 Ru 0.35803(2) 0.76660(2) 0.25491(2) 0.03076(6) Uani 1 1 d . . . . .
Ru23 Ru 0.32930(2) 0.85977(2) 0.15542(2) 0.03173(6) Uani 1 1 d . . . . .
O201 O 0.17724(16) 0.6818(3) 0.12017(14) 0.0664(10) Uani 1 1 d . . . . .
O202 O 0.32606(19) 0.4764(2) 0.20369(13) 0.0560(8) Uani 1 1 d . . . . .
O203 O 0.52636(13) 0.63904(18) 0.17802(10) 0.0352(5) Uani 1 1 d . . . . .
O204 O 0.18693(19) 0.7074(3) 0.25066(13) 0.0673(10) Uani 1 1 d . . . . .
O205 O 0.4123(2) 0.6030(2) 0.32340(13) 0.0664(10) Uani 1 1 d . . . . .
O206 O 0.52624(17) 0.8256(2) 0.24822(12) 0.0560(8) Uani 1 1 d . . . . .
O207 O 0.34268(17) 0.9253(2) 0.33279(11) 0.0483(7) Uani 1 1 d . . . . .
O208 O 0.2713(2) 0.9321(2) 0.04467(12) 0.0634(9) Uani 1 1 d . . . . .
O209 O 0.48979(17) 0.82483(19) 0.12003(12) 0.0458(7) Uani 1 1 d . . . . .
O210 O 0.1601(2) 0.8805(3) 0.18078(16) 0.0785(12) Uani 1 1 d . . . . .
O211 O 0.3905(3) 1.0352(2) 0.20972(17) 0.0898(15) Uani 1 1 d . . . . .
N101 N 0.47438(14) 0.54953(18) 0.05688(10) 0.0247(5) Uani 1 1 d . . . . .
N102 N 0.45401(15) 0.39805(18) 0.09431(10) 0.0266(5) Uani 1 1 d . . . . .
N103 N 0.33068(14) 0.46514(18) 0.05818(10) 0.0246(5) Uani 1 1 d . . . . .
N104 N 0.19272(15) 0.47581(18) 0.02810(11) 0.0264(5) Uani 1 1 d . . . . .
N105 N 0.25826(15) 0.61745(18) 0.00797(10) 0.0251(5) Uani 1 1 d . . . . .
N106 N 0.28020(17) 0.76390(19) -0.03443(11) 0.0318(6) Uani 1 1 d . . . . .
N107 N 0.40307(15) 0.70169(18) 0.00689(10) 0.0255(5) Uani 1 1 d . . . . .
N108 N 0.54242(15) 0.6847(2) 0.02931(10) 0.0291(6) Uani 1 1 d . . . . .
C101 C 0.53933(17) 0.6017(2) 0.05084(12) 0.0268(6) Uani 1 1 d . . . . .
C102 C 0.60767(18) 0.5514(2) 0.07247(12) 0.0299(7) Uani 1 1 d . . . . .
C103 C 0.68619(19) 0.5731(3) 0.07608(14) 0.0365(8) Uani 1 1 d . . . . .
H103 H 0.703269 0.627885 0.062671 0.044 Uiso 1 1 calc R U . . .
C104 C 0.7379(2) 0.5097(3) 0.10046(16) 0.0451(10) Uani 1 1 d . . . . .
H104 H 0.790634 0.522706 0.103986 0.054 Uiso 1 1 calc R U . . .
C105 C 0.7123(2) 0.4268(3) 0.11983(16) 0.0455(10) Uani 1 1 d . . . . .
H105 H 0.748548 0.385749 0.135880 0.055 Uiso 1 1 calc R U . . .
C106 C 0.6344(2) 0.4042(3) 0.11577(14) 0.0379(8) Uani 1 1 d . . . . .
H106 H 0.617724 0.348715 0.128515 0.046 Uiso 1 1 calc R U . . .
C107 C 0.58182(18) 0.4682(2) 0.09172(12) 0.0301(7) Uani 1 1 d . . . . .
C108 C 0.49801(18) 0.4676(2) 0.08192(11) 0.0263(6) Uani 1 1 d . . . . .
C109 C 0.37809(18) 0.3965(2) 0.08128(12) 0.0256(6) Uani 1 1 d . . . . .
C110 C 0.32955(19) 0.3168(2) 0.08984(12) 0.0262(6) Uani 1 1 d . . . . .
C111 C 0.3464(2) 0.2297(2) 0.11074(13) 0.0342(7) Uani 1 1 d . . . . .
H111 H 0.396688 0.213535 0.123784 0.041 Uiso 1 1 calc R U . . .
C112 C 0.2859(2) 0.1685(2) 0.11142(14) 0.0390(8) Uani 1 1 d . . . . .
H112 H 0.296033 0.110146 0.125177 0.047 Uiso 1 1 calc R U . . .
C113 C 0.2101(2) 0.1917(2) 0.09204(14) 0.0368(8) Uani 1 1 d . . . . .
H113 H 0.170793 0.148760 0.093102 0.044 Uiso 1 1 calc R U . . .
C114 C 0.1927(2) 0.2779(2) 0.07124(13) 0.0301(6) Uani 1 1 d . . . . .
H114 H 0.142306 0.293668 0.058265 0.036 Uiso 1 1 calc R U . . .
C115 C 0.25341(18) 0.3402(2) 0.07044(12) 0.0250(6) Uani 1 1 d . . . . .
C116 C 0.25510(17) 0.4331(2) 0.05101(12) 0.0241(6) Uani 1 1 d . . . . .
C117 C 0.19574(17) 0.5587(2) 0.00672(12) 0.0256(6) Uani 1 1 d . . . . .
C118 C 0.13063(18) 0.6000(2) -0.02495(13) 0.0297(6) Uani 1 1 d . . . . .
C119 C 0.05623(19) 0.5669(3) -0.04080(15) 0.0365(8) Uani 1 1 d . . . . .
H119 H 0.040668 0.509571 -0.029962 0.044 Uiso 1 1 calc R U . . .
C120 C 0.0064(2) 0.6222(3) -0.07316(18) 0.0479(10) Uani 1 1 d . . . . .
H120 H -0.043741 0.602174 -0.083721 0.057 Uiso 1 1 calc R U . . .
C121 C 0.0302(2) 0.7071(3) -0.0902(2) 0.0547(11) Uani 1 1 d . . . . .
H121 H -0.004604 0.743130 -0.111702 0.066 Uiso 1 1 calc R U . . .
C122 C 0.1048(2) 0.7394(3) -0.07561(18) 0.0468(10) Uani 1 1 d . . . . .
H122 H 0.120516 0.795892 -0.087574 0.056 Uiso 1 1 calc R U . . .
C123 C 0.15547(19) 0.6846(2) -0.04252(14) 0.0335(7) Uani 1 1 d . . . . .
C124 C 0.23607(18) 0.6946(2) -0.02220(13) 0.0284(6) Uani 1 1 d . . . . .
C125 C 0.35617(19) 0.7661(2) -0.02180(12) 0.0274(6) Uani 1 1 d . . . . .
C126 C 0.4051(2) 0.8381(2) -0.03894(13) 0.0306(7) Uani 1 1 d . . . . .
C127 C 0.3879(2) 0.9171(2) -0.06866(15) 0.0380(8) Uani 1 1 d . . . . .
H127 H 0.337155 0.931828 -0.081357 0.046 Uiso 1 1 calc R U . . .
C128 C 0.4487(3) 0.9729(3) -0.07865(17) 0.0457(9) Uani 1 1 d . . . . .
H128 H 0.438651 1.026202 -0.098307 0.055 Uiso 1 1 calc R U . . .
C129 C 0.5252(3) 0.9509(3) -0.05982(17) 0.0466(10) Uani 1 1 d . . . . .
H129 H 0.564947 0.990118 -0.067164 0.056 Uiso 1 1 calc R U . . .
C130 C 0.5432(2) 0.8723(3) -0.03058(15) 0.0391(8) Uani 1 1 d . . . . .
H130 H 0.594204 0.858042 -0.018197 0.047 Uiso 1 1 calc R U . . .
C131 C 0.4819(2) 0.8151(2) -0.02026(12) 0.0302(7) Uani 1 1 d . . . . .
C132 C 0.47968(18) 0.7288(2) 0.00782(12) 0.0269(6) Uani 1 1 d . . . . .
C201 C 0.2414(2) 0.6810(3) 0.13651(15) 0.0415(9) Uani 1 1 d . . . . .
C202 C 0.3353(2) 0.5476(3) 0.18674(14) 0.0348(7) Uani 1 1 d . . . . .
C203 C 0.46140(18) 0.6526(2) 0.17206(12) 0.0246(6) Uani 1 1 d . . . . .
C204 C 0.2496(3) 0.7294(3) 0.25024(16) 0.0463(9) Uani 1 1 d . . . . .
C205 C 0.3903(3) 0.6641(3) 0.29856(15) 0.0436(9) Uani 1 1 d . . . . .
C206 C 0.4636(2) 0.8026(3) 0.24805(14) 0.0390(8) Uani 1 1 d . . . . .
C207 C 0.3466(2) 0.8661(3) 0.30419(13) 0.0373(8) Uani 1 1 d . . . . .
C208 C 0.2941(2) 0.9017(3) 0.08483(15) 0.0415(8) Uani 1 1 d . . . . .
C209 C 0.4297(2) 0.8278(2) 0.13493(14) 0.0360(7) Uani 1 1 d . . . . .
C210 C 0.2230(3) 0.8687(3) 0.17361(17) 0.0523(11) Uani 1 1 d . . . . .
C211 C 0.3648(3) 0.9705(3) 0.19013(18) 0.0535(11) Uani 1 1 d . . . . .
Na31 Na 0.87429(9) 0.78426(12) 0.16834(6) 0.0442(4) Uani 1 1 d . . . . .
O301 O 0.9338(2) 0.8234(3) 0.25778(14) 0.0758(12) Uani 1 1 d . . . . .
O302 O 0.9070(3) 0.9541(3) 0.17805(16) 0.0958(15) Uani 1 1 d . . . . .
O303 O 0.9315(3) 0.6215(3) 0.15692(18) 0.0909(15) Uani 1 1 d . . . . .
O304 O 0.9857(2) 0.7791(4) 0.11185(16) 0.0913(15) Uani 1 1 d . . . . .
O305 O 0.7521(2) 0.8012(3) 0.21032(15) 0.0798(13) Uani 1 1 d . . . . .
O306 O 0.76014(16) 0.7775(2) 0.10357(12) 0.0539(8) Uani 1 1 d . . . . .
N301 N 0.8601(6) 0.6552(5) 0.2518(2) 0.131(3) Uani 1 1 d . . . . .
N302 N 0.8670(4) 0.9089(3) 0.0712(2) 0.094(2) Uani 1 1 d . . . . .
C301 C 0.9248(7) 0.6834(6) 0.2957(3) 0.136(4) Uani 1 1 d . . . . .
H30A H 0.901199 0.707358 0.326011 0.164 Uiso 1 1 calc R U . . .
H30B H 0.954444 0.629558 0.307516 0.164 Uiso 1 1 calc R U . . .
C302 C 0.9785(5) 0.7538(7) 0.2773(3) 0.132(4) Uani 1 1 d . . . . .
H30C H 1.014770 0.774338 0.306884 0.159 Uiso 1 1 calc R U . . .
H30D H 1.007576 0.728754 0.249885 0.159 Uiso 1 1 calc R U . . .
C303 C 0.9753(3) 0.9095(6) 0.2580(2) 0.094(3) Uani 1 1 d . . . . .
H30E H 1.020699 0.903062 0.238933 0.113 Uiso 1 1 calc R U . . .
H30F H 0.992178 0.927891 0.294378 0.113 Uiso 1 1 calc R U . . .
C304 C 0.9225(6) 0.9787(5) 0.2318(2) 0.118(3) Uani 1 1 d . . . . .
H30G H 0.874723 0.980754 0.248531 0.141 Uiso 1 1 calc R U . . .
H30H H 0.946388 1.038767 0.234788 0.141 Uiso 1 1 calc R U . . .
C305 C 0.8562(7) 1.0135(5) 0.1453(3) 0.137(4) Uani 1 1 d . . . . .
H30I H 0.863111 1.076284 0.157334 0.164 Uiso 1 1 calc R U . . .
H30J H 0.802685 0.996155 0.147315 0.164 Uiso 1 1 calc R U . . .
C306 C 0.8760(8) 1.0046(5) 0.0893(3) 0.162(5) Uani 1 1 d . . . . .
H30K H 0.842227 1.043716 0.066067 0.194 Uiso 1 1 calc R U . . .
H30L H 0.929007 1.024222 0.087481 0.194 Uiso 1 1 calc R U . . .
C307 C 0.8692(11) 0.5626(6) 0.2293(4) 0.216(9) Uani 1 1 d . . . . .
H30M H 0.875612 0.518725 0.258351 0.259 Uiso 1 1 calc R U . . .
H30N H 0.822168 0.546709 0.206833 0.259 Uiso 1 1 calc R U . . .
C308 C 0.9340(10) 0.5552(6) 0.1985(4) 0.197(8) Uani 1 1 d . . . . .
H30O H 0.981638 0.562737 0.221932 0.236 Uiso 1 1 calc R U . . .
H30P H 0.934468 0.494437 0.182968 0.236 Uiso 1 1 calc R U . . .
C309 C 1.0004(4) 0.6241(6) 0.1316(3) 0.118(4) Uani 1 1 d . . . . .
H30Q H 1.010518 0.564366 0.117085 0.142 Uiso 1 1 calc R U . . .
H30R H 1.043903 0.640483 0.157308 0.142 Uiso 1 1 calc R U . . .
C310 C 0.9909(3) 0.6923(6) 0.0886(3) 0.107(3) Uani 1 1 d . . . . .
H31A H 1.034840 0.690189 0.067862 0.129 Uiso 1 1 calc R U . . .
H31B H 0.944268 0.679612 0.064980 0.129 Uiso 1 1 calc R U . . .
C311 C 0.9986(5) 0.8587(7) 0.0769(3) 0.130(4) Uani 1 1 d . . . . .
H31C H 1.012454 0.911972 0.098857 0.156 Uiso 1 1 calc R U . . .
H31D H 1.041198 0.845487 0.056174 0.156 Uiso 1 1 calc R U . . .
C312 C 0.9288(5) 0.8787(6) 0.0408(3) 0.118(3) Uani 1 1 d . . . . .
H31E H 0.939989 0.926117 0.015789 0.142 Uiso 1 1 calc R U . . .
H31F H 0.912599 0.824267 0.020597 0.142 Uiso 1 1 calc R U . . .
C313 C 0.7824(7) 0.6667(8) 0.2679(3) 0.152(5) Uani 1 1 d . . . . .
H31G H 0.782237 0.647484 0.304761 0.183 Uiso 1 1 calc R U . . .
H31H H 0.746465 0.627906 0.246001 0.183 Uiso 1 1 calc R U . . .
C314 C 0.7553(5) 0.7669(7) 0.2623(3) 0.115(3) Uani 1 1 d . . . . .
H31I H 0.704216 0.771810 0.274308 0.138 Uiso 1 1 calc R U . . .
H31J H 0.790267 0.804758 0.285495 0.138 Uiso 1 1 calc R U . . .
C315 C 0.6852(3) 0.7691(6) 0.1755(3) 0.103(3) Uani 1 1 d . . . . .
H31K H 0.637566 0.788878 0.188921 0.124 Uiso 1 1 calc R U . . .
H31L H 0.685143 0.702771 0.173591 0.124 Uiso 1 1 calc R U . . .
C316 C 0.6920(3) 0.8096(5) 0.1217(2) 0.090(2) Uani 1 1 d . . . . .
H31M H 0.647700 0.791977 0.096983 0.109 Uiso 1 1 calc R U . . .
H31N H 0.693175 0.875862 0.124033 0.109 Uiso 1 1 calc R U . . .
C317 C 0.7684(3) 0.7988(4) 0.04944(18) 0.0598(12) Uani 1 1 d . . . . .
H31O H 0.719631 0.787356 0.027857 0.072 Uiso 1 1 calc R U . . .
H31P H 0.807210 0.758937 0.036781 0.072 Uiso 1 1 calc R U . . .
C318 C 0.7905(5) 0.8917(4) 0.0430(2) 0.101(3) Uani 1 1 d . . . . .
H31Q H 0.752825 0.931843 0.056761 0.121 Uiso 1 1 calc R U . . .
H31R H 0.791316 0.904997 0.005310 0.121 Uiso 1 1 calc R U . . .

loop_
_atom_site_aniso_label
_atom_site_aniso_U_11
_atom_site_aniso_U_22
_atom_site_aniso_U_33
_atom_site_aniso_U_23
_atom_site_aniso_U_13
_atom_site_aniso_U_12
Sn11 0.02040(9) 0.02304(9) 0.01841(9) 0.00032(7) -0.00154(7) -0.00015(7)
Ru21 0.02086(11) 0.02771(12) 0.01923(10) -0.00015(9) 0.00044(8) 0.00070(9)
Ru22 0.03178(13) 0.04091(15) 0.01957(11) -0.00334(10) 0.00268(9) -0.00033(11)
Ru23 0.03883(15) 0.02878(13) 0.02666(12) -0.00105(10) -0.00079(10) 0.00784(11)
O201 0.0261(13) 0.101(3) 0.069(2) -0.027(2) -0.0072(13) 0.0080(16)
O202 0.0604(19) 0.0492(18) 0.0575(19) 0.0213(15) 0.0016(15) -0.0184(15)
O203 0.0262(11) 0.0381(13) 0.0398(13) 0.0010(11) -0.0030(10) 0.0034(10)
O204 0.0442(17) 0.109(3) 0.0501(18) 0.0038(19) 0.0125(14) -0.0218(19)
O205 0.100(3) 0.0520(19) 0.0491(18) 0.0084(15) 0.0159(18) 0.0228(19)
O206 0.0360(15) 0.081(2) 0.0515(17) -0.0247(16) 0.0056(13) -0.0080(15)
O207 0.0553(17) 0.0551(18) 0.0344(14) -0.0107(13) 0.0049(12) 0.0117(14)
O208 0.093(3) 0.0551(19) 0.0371(16) 0.0065(14) -0.0141(16) 0.0194(18)
O209 0.0483(16) 0.0361(14) 0.0556(17) 0.0117(12) 0.0173(13) -0.0007(12)
O210 0.052(2) 0.107(3) 0.079(3) -0.004(2) 0.0135(18) 0.028(2)
O211 0.134(4) 0.0369(18) 0.086(3) -0.0173(18) -0.048(3) 0.016(2)
N101 0.0223(12) 0.0290(13) 0.0225(12) -0.0020(10) 0.0004(9) 0.0020(10)
N102 0.0288(13) 0.0262(13) 0.0233(12) -0.0018(10) -0.0043(10) 0.0055(10)
N103 0.0235(12) 0.0285(13) 0.0208(11) 0.0002(10) -0.0025(9) 0.0006(10)
N104 0.0240(12) 0.0259(13) 0.0287(13) 0.0005(10) 0.0006(10) -0.0016(10)
N105 0.0251(12) 0.0244(13) 0.0243(12) 0.0029(10) -0.0047(9) -0.0015(10)
N106 0.0350(14) 0.0261(13) 0.0326(14) 0.0049(11) -0.0038(11) 0.0004(11)
N107 0.0272(12) 0.0272(13) 0.0215(11) 0.0013(10) -0.0002(9) -0.0043(10)
N108 0.0255(12) 0.0391(15) 0.0229(12) -0.0033(11) 0.0034(10) -0.0040(11)
C101 0.0221(13) 0.0384(17) 0.0196(13) -0.0047(12) 0.0012(10) -0.0002(12)
C102 0.0232(14) 0.0436(19) 0.0228(14) -0.0083(13) 0.0018(11) 0.0038(13)
C103 0.0252(15) 0.053(2) 0.0312(17) -0.0108(15) 0.0040(13) -0.0006(15)
C104 0.0216(15) 0.072(3) 0.041(2) -0.0141(19) -0.0004(14) 0.0056(17)
C105 0.0310(18) 0.065(3) 0.039(2) -0.0054(19) -0.0044(15) 0.0165(18)
C106 0.0307(16) 0.049(2) 0.0327(17) -0.0049(15) -0.0039(13) 0.0101(15)
C107 0.0249(14) 0.0413(18) 0.0233(14) -0.0079(13) -0.0015(11) 0.0067(13)
C108 0.0276(14) 0.0317(16) 0.0186(13) -0.0049(11) -0.0024(11) 0.0055(12)
C109 0.0272(14) 0.0239(14) 0.0241(13) -0.0084(11) -0.0044(11) 0.0059(11)
C110 0.0348(16) 0.0232(14) 0.0200(13) -0.0019(11) -0.0001(11) 0.0002(12)
C111 0.047(2) 0.0265(16) 0.0270(15) -0.0004(12) -0.0047(14) 0.0041(14)
C112 0.061(2) 0.0228(16) 0.0319(17) 0.0026(13) -0.0002(16) -0.0003(16)
C113 0.052(2) 0.0286(17) 0.0311(17) -0.0022(13) 0.0114(15) -0.0089(15)
C114 0.0354(16) 0.0288(16) 0.0272(15) -0.0020(12) 0.0079(13) -0.0024(13)
C115 0.0312(15) 0.0235(14) 0.0206(13) -0.0024(11) 0.0037(11) 0.0012(12)
C116 0.0250(14) 0.0254(15) 0.0216(13) -0.0014(11) 0.0019(11) -0.0013(11)
C117 0.0213(13) 0.0296(15) 0.0252(14) -0.0005(12) -0.0013(11) 0.0001(11)
C118 0.0242(14) 0.0311(16) 0.0326(16) 0.0015(13) -0.0029(12) 0.0032(12)
C119 0.0241(15) 0.0386(19) 0.046(2) 0.0005(16) -0.0014(14) 0.0013(13)
C120 0.0269(17) 0.052(2) 0.061(3) -0.003(2) -0.0114(17) 0.0057(16)
C121 0.040(2) 0.052(3) 0.067(3) 0.011(2) -0.021(2) 0.0127(19)
C122 0.040(2) 0.039(2) 0.057(2) 0.0109(18) -0.0130(18) 0.0065(16)
C123 0.0289(16) 0.0318(17) 0.0376(18) 0.0040(14) -0.0067(13) 0.0033(13)
C124 0.0266(14) 0.0261(15) 0.0309(15) 0.0039(12) -0.0038(12) 0.0016(12)
C125 0.0364(16) 0.0206(14) 0.0244(14) 0.0004(11) 0.0004(12) -0.0042(12)
C126 0.0401(17) 0.0274(16) 0.0250(14) 0.0001(12) 0.0067(13) -0.0053(13)
C127 0.047(2) 0.0278(17) 0.0396(19) 0.0051(14) 0.0090(16) -0.0003(15)
C128 0.060(3) 0.0318(19) 0.048(2) 0.0081(16) 0.0183(19) -0.0053(17)
C129 0.055(2) 0.039(2) 0.050(2) 0.0029(17) 0.0249(19) -0.0122(18)
C130 0.0400(19) 0.042(2) 0.0379(19) -0.0010(15) 0.0155(15) -0.0099(16)
C131 0.0360(17) 0.0323(17) 0.0238(14) -0.0022(12) 0.0093(12) -0.0056(13)
C132 0.0297(15) 0.0304(16) 0.0209(13) -0.0014(12) 0.0050(11) -0.0058(12)
C201 0.0292(17) 0.059(2) 0.0354(18) -0.0125(17) 0.0017(14) 0.0053(16)
C202 0.0336(17) 0.042(2) 0.0288(16) 0.0029(14) 0.0027(13) -0.0090(15)
C203 0.0295(15) 0.0225(14) 0.0209(13) 0.0011(11) -0.0009(11) -0.0008(11)
C204 0.045(2) 0.064(3) 0.0305(17) -0.0014(18) 0.0076(15) -0.0082(19)
C205 0.056(2) 0.042(2) 0.0332(18) -0.0052(16) 0.0089(17) 0.0044(18)
C206 0.0369(18) 0.052(2) 0.0279(16) -0.0117(15) 0.0030(14) -0.0002(16)
C207 0.0337(17) 0.053(2) 0.0246(15) 0.0010(15) 0.0008(13) 0.0061(16)
C208 0.053(2) 0.0354(19) 0.0344(18) -0.0006(15) -0.0014(16) 0.0075(17)
C209 0.050(2) 0.0260(16) 0.0316(17) 0.0076(13) 0.0030(15) 0.0045(15)
C210 0.051(2) 0.064(3) 0.042(2) -0.001(2) 0.0047(18) 0.018(2)
C211 0.073(3) 0.033(2) 0.049(2) -0.0044(18) -0.019(2) 0.020(2)
Na31 0.0355(7) 0.0549(10) 0.0396(8) -0.0127(7) -0.0087(6) 0.0068(7)
O301 0.0509(19) 0.113(3) 0.058(2) -0.029(2) -0.0200(16) 0.005(2)
O302 0.139(4) 0.092(3) 0.055(2) -0.034(2) 0.002(2) -0.048(3)
O303 0.099(3) 0.070(3) 0.092(3) -0.022(2) -0.042(3) 0.034(2)
O304 0.056(2) 0.155(5) 0.063(2) -0.039(3) 0.0070(18) -0.013(3)
O305 0.0479(19) 0.132(4) 0.061(2) -0.047(2) 0.0152(16) -0.025(2)
O306 0.0365(14) 0.077(2) 0.0456(16) -0.0153(15) -0.0056(12) 0.0031(14)
N301 0.253(10) 0.087(5) 0.050(3) 0.017(3) -0.001(5) -0.016(5)
N302 0.174(6) 0.056(3) 0.055(3) -0.014(2) 0.022(3) -0.035(3)
C301 0.240(12) 0.112(7) 0.050(4) 0.020(4) -0.018(5) 0.065(7)
C302 0.138(8) 0.189(10) 0.057(4) -0.026(5) -0.049(5) 0.078(7)
C303 0.064(3) 0.172(7) 0.046(3) -0.036(4) 0.004(2) -0.066(4)
C304 0.199(9) 0.104(6) 0.051(3) -0.030(4) 0.013(5) -0.080(6)
C305 0.301(13) 0.048(3) 0.057(4) -0.003(3) 0.004(6) 0.001(6)
C306 0.359(16) 0.059(4) 0.068(4) -0.014(3) 0.026(7) -0.053(7)
C307 0.51(3) 0.059(5) 0.074(6) 0.023(5) 0.008(10) -0.007(10)
C308 0.38(2) 0.077(6) 0.105(7) -0.007(6) -0.100(10) 0.078(9)
C309 0.073(4) 0.141(7) 0.128(6) -0.084(6) -0.044(4) 0.066(4)
C310 0.046(3) 0.196(9) 0.075(4) -0.064(5) -0.018(3) 0.038(4)
C311 0.113(6) 0.212(10) 0.068(4) -0.020(5) 0.026(4) -0.097(7)
C312 0.161(8) 0.143(7) 0.053(3) -0.021(4) 0.024(4) -0.083(6)
C313 0.233(13) 0.156(10) 0.072(5) 0.021(5) 0.041(6) -0.098(9)
C314 0.108(6) 0.181(9) 0.064(4) -0.037(5) 0.043(4) -0.074(6)
C315 0.044(3) 0.179(8) 0.092(4) -0.080(5) 0.031(3) -0.038(4)
C316 0.040(2) 0.139(6) 0.089(4) -0.071(4) -0.010(3) 0.014(3)
C317 0.057(3) 0.075(3) 0.044(2) -0.008(2) -0.011(2) 0.014(2)
C318 0.193(8) 0.060(4) 0.041(3) -0.009(3) -0.020(4) 0.027(4)

loop_
_atom_type_symbol
_atom_type_description
_atom_type_scat_dispersion_real
_atom_type_scat_dispersion_imag
_atom_type_scat_source
C C 0.0033 0.0016 'International Tables Vol C Tables 4.2.6.8 and 6.1.1.4'
H H 0.0000 0.0000 'International Tables Vol C Tables 4.2.6.8 and 6.1.1.4'
N N 0.0061 0.0033 'International Tables Vol C Tables 4.2.6.8 and 6.1.1.4'
Na Na 0.0362 0.0249 'International Tables Vol C Tables 4.2.6.8 and 6.1.1.4'
O O 0.0106 0.0060 'International Tables Vol C Tables 4.2.6.8 and 6.1.1.4'
Ru Ru -1.2594 0.8363 'International Tables Vol C Tables 4.2.6.8 and 6.1.1.4'
Sn Sn -0.6537 1.4246 'International Tables Vol C Tables 4.2.6.8 and 6.1.1.4'

loop_
_geom_angle_atom_site_label_1
_geom_angle_atom_site_label_2
_geom_angle_atom_site_label_3
_geom_angle
_geom_angle_site_symmetry_1
_geom_angle_site_symmetry_3
_geom_angle_publ_flag
N101 Sn11 Ru21 110.86(7) . . ?
N103 Sn11 Ru21 108.78(7) . . ?
N103 Sn11 N101 80.59(10) . . ?
N105 Sn11 Ru21 116.03(7) . . ?
N105 Sn11 N101 132.93(10) . . ?
N105 Sn11 N103 80.92(9) . . ?
N107 Sn11 Ru21 118.25(7) . . ?
N107 Sn11 N101 80.46(10) . . ?
N107 Sn11 N103 132.89(10) . . ?
N107 Sn11 N105 81.30(10) . . ?
Sn11 Ru21 Ru22 165.299(13) . . ?
Sn11 Ru21 Ru23 108.254(11) . . ?
Ru22 Ru21 Ru23 60.009(9) . . ?
C201 Ru21 Sn11 86.31(11) . . ?
C201 Ru21 Ru22 98.30(11) . . ?
C201 Ru21 Ru23 75.76(13) . . ?
C201 Ru21 C203 172.49(15) . . ?
C202 Ru21 Sn11 94.59(11) . . ?
C202 Ru21 Ru22 99.08(11) . . ?
C202 Ru21 Ru23 153.53(11) . . ?
C202 Ru21 C201 93.02(17) . . ?
C202 Ru21 C203 91.42(14) . . ?
C203 Ru21 Sn11 87.31(9) . . ?
C203 Ru21 Ru22 86.96(9) . . ?
C203 Ru21 Ru23 102.58(9) . . ?
Ru21 Ru22 Ru23 60.736(9) . . ?
C204 Ru22 Ru21 80.99(12) . . ?
C204 Ru22 Ru23 90.18(12) . . ?
C205 Ru22 Ru21 93.70(11) . . ?
C205 Ru22 Ru23 153.61(11) . . ?
C205 Ru22 C204 92.16(19) . . ?
C205 Ru22 C206 92.48(18) . . ?
C205 Ru22 C207 105.32(16) . . ?
C206 Ru22 Ru21 91.54(10) . . ?
C206 Ru22 Ru23 82.49(12) . . ?
C206 Ru22 C204 171.45(16) . . ?
C206 Ru22 C207 90.94(16) . . ?
C207 Ru22 Ru21 160.69(11) . . ?
C207 Ru22 Ru23 100.67(11) . . ?
C207 Ru22 C204 94.75(17) . . ?
Ru22 Ru23 Ru21 59.255(9) . . ?
C208 Ru23 Ru21 111.86(12) . . ?
C208 Ru23 Ru22 167.64(13) . . ?
C208 Ru23 C209 92.05(16) . . ?
C208 Ru23 C210 88.95(18) . . ?
C209 Ru23 Ru21 69.74(10) . . ?
C209 Ru23 Ru22 92.39(10) . . ?
C209 Ru23 C210 169.53(18) . . ?
C210 Ru23 Ru21 100.23(15) . . ?
C210 Ru23 Ru22 84.62(13) . . ?
C211 Ru23 Ru21 142.47(12) . . ?
C211 Ru23 Ru22 89.12(13) . . ?
C211 Ru23 C208 102.06(17) . . ?
C211 Ru23 C209 94.11(19) . . ?
C211 Ru23 C210 95.9(2) . . ?
C101 N101 Sn11 123.2(2) . . ?
C101 N101 C108 108.6(3) . . ?
C108 N101 Sn11 122.1(2) . . ?
C109 N102 C108 122.5(3) . . ?
C109 N103 Sn11 123.0(2) . . ?
C109 N103 C116 108.7(3) . . ?
C116 N103 Sn11 124.1(2) . . ?
C116 N104 C117 122.7(3) . . ?
C117 N105 Sn11 124.9(2) . . ?
C117 N105 C124 108.7(2) . . ?
C124 N105 Sn11 124.7(2) . . ?
C125 N106 C124 123.3(3) . . ?
C125 N107 Sn11 123.6(2) . . ?
C132 N107 Sn11 124.1(2) . . ?
C132 N107 C125 108.7(3) . . ?
C132 N108 C101 122.7(3) . . ?
N101 C101 C102 108.8(3) . . ?
N108 C101 N101 128.0(3) . . ?
N108 C101 C102 123.2(3) . . ?
C103 C102 C101 131.6(3) . . ?
C103 C102 C107 121.5(3) . . ?
C107 C102 C101 106.9(3) . . ?
C102 C103 H103 121.3 . . ?
C104 C103 C102 117.3(4) . . ?
C104 C103 H103 121.3 . . ?
C103 C104 H104 119.3 . . ?
C103 C104 C105 121.3(3) . . ?
C105 C104 H104 119.3 . . ?
C104 C105 H105 119.2 . . ?
C106 C105 C104 121.7(4) . . ?
C106 C105 H105 119.2 . . ?
C105 C106 H106 121.3 . . ?
C105 C106 C107 117.3(4) . . ?
C107 C106 H106 121.3 . . ?
C102 C107 C108 107.4(3) . . ?
C106 C107 C102 120.8(3) . . ?
C106 C107 C108 131.8(3) . . ?
N101 C108 C107 108.2(3) . . ?
N102 C108 N101 127.9(3) . . ?
N102 C108 C107 123.8(3) . . ?
N102 C109 N103 128.5(3) . . ?
N102 C109 C110 123.3(3) . . ?
N103 C109 C110 108.2(3) . . ?
C111 C110 C109 132.7(3) . . ?
C111 C110 C115 120.4(3) . . ?
C115 C110 C109 106.9(3) . . ?
C110 C111 H111 121.1 . . ?
C112 C111 C110 117.8(3) . . ?
C112 C111 H111 121.1 . . ?
C111 C112 H112 119.1 . . ?
C111 C112 C113 121.8(3) . . ?
C113 C112 H112 119.1 . . ?
C112 C113 H113 119.6 . . ?
C114 C113 C112 120.8(3) . . ?
C114 C113 H113 119.6 . . ?
C113 C114 H114 121.1 . . ?
C113 C114 C115 117.7(3) . . ?
C115 C114 H114 121.1 . . ?
C110 C115 C116 107.1(3) . . ?
C114 C115 C110 121.4(3) . . ?
C114 C115 C116 131.4(3) . . ?
N103 C116 C115 109.1(3) . . ?
N104 C116 N103 127.9(3) . . ?
N104 C116 C115 123.0(3) . . ?
N104 C117 N105 128.5(3) . . ?
N104 C117 C118 122.8(3) . . ?
N105 C117 C118 108.6(3) . . ?
C119 C118 C117 131.2(3) . . ?
C119 C118 C123 121.5(3) . . ?
C123 C118 C117 107.2(3) . . ?
C118 C119 H119 121.1 . . ?
C120 C119 C118 117.8(4) . . ?
C120 C119 H119 121.1 . . ?
C119 C120 H120 119.5 . . ?
C119 C120 C121 121.1(4) . . ?
C121 C120 H120 119.5 . . ?
C120 C121 H121 119.3 . . ?
C122 C121 C120 121.3(4) . . ?
C122 C121 H121 119.3 . . ?
C121 C122 H122 120.9 . . ?
C121 C122 C123 118.2(4) . . ?
C123 C122 H122 120.9 . . ?
C118 C123 C124 107.3(3) . . ?
C122 C123 C118 120.0(3) . . ?
C122 C123 C124 132.7(3) . . ?
N105 C124 C123 108.2(3) . . ?
N106 C124 N105 127.8(3) . . ?
N106 C124 C123 123.8(3) . . ?
N106 C125 N107 128.2(3) . . ?
N106 C125 C126 123.2(3) . . ?
N107 C125 C126 108.5(3) . . ?
C127 C126 C125 131.8(3) . . ?
C127 C126 C131 121.3(3) . . ?
C131 C126 C125 106.9(3) . . ?
C126 C127 H127 121.1 . . ?
C128 C127 C126 117.8(4) . . ?
C128 C127 H127 121.1 . . ?
C127 C128 H128 119.3 . . ?
C127 C128 C129 121.4(4) . . ?
C129 C128 H128 119.3 . . ?
C128 C129 H129 119.2 . . ?
C130 C129 C128 121.6(4) . . ?
C130 C129 H129 119.2 . . ?
C129 C130 H130 121.2 . . ?
C129 C130 C131 117.6(4) . . ?
C131 C130 H130 121.2 . . ?
C126 C131 C132 107.3(3) . . ?
C130 C131 C126 120.4(3) . . ?
C130 C131 C132 132.2(3) . . ?
N107 C132 C131 108.5(3) . . ?
N108 C132 N107 127.6(3) . . ?
N108 C132 C131 123.9(3) . . ?
O201 C201 Ru21 172.5(4) . . ?
O202 C202 Ru21 179.7(4) . . ?
O203 C203 Ru21 174.9(3) . . ?
O204 C204 Ru22 176.0(4) . . ?
O205 C205 Ru22 177.0(4) . . ?
O206 C206 Ru22 174.5(3) . . ?
O207 C207 Ru22 177.3(3) . . ?
O208 C208 Ru23 175.0(4) . . ?
O209 C209 Ru23 167.7(3) . . ?
O210 C210 Ru23 173.5(5) . . ?
O211 C211 Ru23 175.6(5) . . ?
O301 Na31 O302 67.43(16) . . ?
O301 Na31 O303 100.79(14) . . ?
O301 Na31 O304 104.67(14) . . ?
O301 Na31 O305 83.10(13) . . ?
O301 Na31 N301 62.42(19) . . ?
O301 Na31 N302 125.35(16) . . ?
O302 Na31 O303 144.61(18) . . ?
O302 Na31 N301 127.43(17) . . ?
O302 Na31 N302 58.98(13) . . ?
O303 Na31 N301 62.7(2) . . ?
O303 Na31 N302 116.17(17) . . ?
O304 Na31 O302 84.66(18) . . ?
O304 Na31 O303 65.56(19) . . ?
O304 Na31 N301 121.9(3) . . ?
O304 Na31 N302 62.10(19) . . ?
O305 Na31 O302 93.07(17) . . ?
O305 Na31 O303 119.41(19) . . ?
O305 Na31 O304 170.23(17) . . ?
O305 Na31 N301 66.8(2) . . ?
O305 Na31 N302 108.64(18) . . ?
O306 Na31 O301 149.58(13) . . ?
O306 Na31 O302 105.12(16) . . ?
O306 Na31 O303 100.46(13) . . ?
O306 Na31 O304 103.84(13) . . ?
O306 Na31 O305 67.53(12) . . ?
O306 Na31 N301 109.8(2) . . ?
O306 Na31 N302 61.54(15) . . ?
N301 Na31 N302 171.3(2) . . ?
C302 O301 Na31 109.4(4) . . ?
C302 O301 C303 112.9(6) . . ?
C303 O301 Na31 111.6(3) . . ?
C304 O302 Na31 111.1(4) . . ?
C304 O302 C305 116.4(6) . . ?
C305 O302 Na31 114.6(4) . . ?
C308 O303 Na31 121.5(6) . . ?
C309 O303 Na31 112.1(4) . . ?
C309 O303 C308 112.9(8) . . ?
C310 O304 Na31 110.4(4) . . ?
C310 O304 C311 116.0(6) . . ?
C311 O304 Na31 118.8(5) . . ?
C314 O305 Na31 114.4(4) . . ?
C314 O305 C315 113.4(5) . . ?
C315 O305 Na31 112.0(3) . . ?
C316 O306 Na31 115.2(3) . . ?
C316 O306 C317 114.6(4) . . ?
C317 O306 Na31 118.5(3) . . ?
C301 N301 Na31 103.8(5) . . ?
C307 N301 Na31 107.5(5) . . ?
C307 N301 C301 114.7(9) . . ?
C313 N301 Na31 106.6(5) . . ?
C313 N301 C301 113.1(7) . . ?
C313 N301 C307 110.5(11) . . ?
C306 N302 Na31 108.9(4) . . ?
C312 N302 Na31 105.9(5) . . ?
C312 N302 C306 113.1(7) . . ?
C312 N302 C318 112.1(5) . . ?
C318 N302 Na31 104.3(4) . . ?
C318 N302 C306 112.0(7) . . ?
N301 C301 H30A 109.0 . . ?
N301 C301 H30B 109.0 . . ?
H30A C301 H30B 107.8 . . ?
C302 C301 N301 113.0(6) . . ?
C302 C301 H30A 109.0 . . ?
C302 C301 H30B 109.0 . . ?
O301 C302 C301 106.3(7) . . ?
O301 C302 H30C 110.5 . . ?
O301 C302 H30D 110.5 . . ?
C301 C302 H30C 110.5 . . ?
C301 C302 H30D 110.5 . . ?
H30C C302 H30D 108.7 . . ?
O301 C303 H30E 110.1 . . ?
O301 C303 H30F 110.1 . . ?
O301 C303 C304 108.0(5) . . ?
H30E C303 H30F 108.4 . . ?
C304 C303 H30E 110.1 . . ?
C304 C303 H30F 110.1 . . ?
O302 C304 C303 107.7(7) . . ?
O302 C304 H30G 110.2 . . ?
O302 C304 H30H 110.2 . . ?
C303 C304 H30G 110.2 . . ?
C303 C304 H30H 110.2 . . ?
H30G C304 H30H 108.5 . . ?
O302 C305 H30I 110.2 . . ?
O302 C305 H30J 110.2 . . ?
O302 C305 C306 107.6(8) . . ?
H30I C305 H30J 108.5 . . ?
C306 C305 H30I 110.2 . . ?
C306 C305 H30J 110.2 . . ?
N302 C306 C305 110.4(6) . . ?
N302 C306 H30K 109.6 . . ?
N302 C306 H30L 109.6 . . ?
C305 C306 H30K 109.6 . . ?
C305 C306 H30L 109.6 . . ?
H30K C306 H30L 108.1 . . ?
N301 C307 H30M 108.9 . . ?
N301 C307 H30N 108.9 . . ?
H30M C307 H30N 107.7 . . ?
C308 C307 N301 113.3(11) . . ?
C308 C307 H30M 108.9 . . ?
C308 C307 H30N 108.9 . . ?
O303 C308 C307 112.5(9) . . ?
O303 C308 H30O 109.1 . . ?
O303 C308 H30P 109.1 . . ?
C307 C308 H30O 109.1 . . ?
C307 C308 H30P 109.1 . . ?
H30O C308 H30P 107.8 . . ?
O303 C309 H30Q 110.0 . . ?
O303 C309 H30R 110.0 . . ?
O303 C309 C310 108.5(5) . . ?
H30Q C309 H30R 108.4 . . ?
C310 C309 H30Q 110.0 . . ?
C310 C309 H30R 110.0 . . ?
O304 C310 C309 108.2(5) . . ?
O304 C310 H31A 110.1 . . ?
O304 C310 H31B 110.1 . . ?
C309 C310 H31A 110.1 . . ?
C309 C310 H31B 110.1 . . ?
H31A C310 H31B 108.4 . . ?
O304 C311 H31C 109.5 . . ?
O304 C311 H31D 109.5 . . ?
H31C C311 H31D 108.0 . . ?
C312 C311 O304 110.9(5) . . ?
C312 C311 H31C 109.5 . . ?
C312 C311 H31D 109.5 . . ?
N302 C312 C311 110.0(6) . . ?
N302 C312 H31E 109.7 . . ?
N302 C312 H31F 109.7 . . ?
C311 C312 H31E 109.7 . . ?
C311 C312 H31F 109.7 . . ?
H31E C312 H31F 108.2 . . ?
N301 C313 H31G 109.3 . . ?
N301 C313 H31H 109.3 . . ?
N301 C313 C314 111.4(7) . . ?
H31G C313 H31H 108.0 . . ?
C314 C313 H31G 109.3 . . ?
C314 C313 H31H 109.3 . . ?
O305 C314 C313 114.1(6) . . ?
O305 C314 H31I 108.7 . . ?
O305 C314 H31J 108.7 . . ?
C313 C314 H31I 108.7 . . ?
C313 C314 H31J 108.7 . . ?
H31I C314 H31J 107.6 . . ?
O305 C315 H31K 110.4 . . ?
O305 C315 H31L 110.4 . . ?
O305 C315 C316 106.5(5) . . ?
H31K C315 H31L 108.6 . . ?
C316 C315 H31K 110.4 . . ?
C316 C315 H31L 110.4 . . ?
O306 C316 C315 108.3(5) . . ?
O306 C316 H31M 110.0 . . ?
O306 C316 H31N 110.0 . . ?
C315 C316 H31M 110.0 . . ?
C315 C316 H31N 110.0 . . ?
H31M C316 H31N 108.4 . . ?
O306 C317 H31O 109.2 . . ?
O306 C317 H31P 109.2 . . ?
O306 C317 C318 112.0(4) . . ?
H31O C317 H31P 107.9 . . ?
C318 C317 H31O 109.2 . . ?
C318 C317 H31P 109.2 . . ?
N302 C318 H31Q 109.6 . . ?
N302 C318 H31R 109.6 . . ?
C317 C318 N302 110.5(5) . . ?
C317 C318 H31Q 109.6 . . ?
C317 C318 H31R 109.6 . . ?
H31Q C318 H31R 108.1 . . ?

loop_
_geom_bond_atom_site_label_1
_geom_bond_atom_site_label_2
_geom_bond_distance
_geom_bond_site_symmetry_2
_geom_bond_publ_flag
Sn11 Ru21 2.5875(3) . ?
Sn11 N101 2.155(2) . ?
Sn11 N103 2.152(3) . ?
Sn11 N105 2.151(2) . ?
Sn11 N107 2.150(3) . ?
Ru21 Ru22 2.8277(4) . ?
Ru21 Ru23 2.8702(4) . ?
Ru21 C201 1.924(4) . ?
Ru21 C202 1.880(4) . ?
Ru21 C203 1.934(3) . ?
Ru22 Ru23 2.8496(4) . ?
Ru22 C204 1.951(4) . ?
Ru22 C205 1.907(4) . ?
Ru22 C206 1.931(4) . ?
Ru22 C207 1.936(4) . ?
Ru23 C208 1.918(4) . ?
Ru23 C209 1.927(4) . ?
Ru23 C210 1.952(5) . ?
Ru23 C211 1.910(4) . ?
O201 C201 1.145(4) . ?
O202 C202 1.142(4) . ?
O203 C203 1.139(4) . ?
O204 C204 1.135(5) . ?
O205 C205 1.133(5) . ?
O206 C206 1.138(5) . ?
O207 C207 1.133(5) . ?
O208 C208 1.137(5) . ?
O209 C209 1.147(5) . ?
O210 C210 1.139(5) . ?
O211 C211 1.136(5) . ?
N101 C101 1.383(4) . ?
N101 C108 1.395(4) . ?
N102 C108 1.328(4) . ?
N102 C109 1.324(4) . ?
N103 C109 1.386(4) . ?
N103 C116 1.387(4) . ?
N104 C116 1.327(4) . ?
N104 C117 1.329(4) . ?
N105 C117 1.382(4) . ?
N105 C124 1.391(4) . ?
N106 C124 1.326(4) . ?
N106 C125 1.323(4) . ?
N107 C125 1.395(4) . ?
N107 C132 1.385(4) . ?
N108 C101 1.332(4) . ?
N108 C132 1.330(4) . ?
C101 C102 1.451(4) . ?
C102 C103 1.393(4) . ?
C102 C107 1.401(5) . ?
C103 H103 0.9300 . ?
C103 C104 1.386(6) . ?
C104 H104 0.9300 . ?
C104 C105 1.396(6) . ?
C105 H105 0.9300 . ?
C105 C106 1.385(5) . ?
C106 H106 0.9300 . ?
C106 C107 1.399(5) . ?
C107 C108 1.449(4) . ?
C109 C110 1.467(4) . ?
C110 C111 1.396(4) . ?
C110 C115 1.401(4) . ?
C111 H111 0.9300 . ?
C111 C112 1.381(5) . ?
C112 H112 0.9300 . ?
C112 C113 1.395(6) . ?
C113 H113 0.9300 . ?
C113 C114 1.385(5) . ?
C114 H114 0.9300 . ?
C114 C115 1.394(4) . ?
C115 C116 1.444(4) . ?
C117 C118 1.444(4) . ?
C118 C119 1.397(5) . ?
C118 C123 1.398(5) . ?
C119 H119 0.9300 . ?
C119 C120 1.384(5) . ?
C120 H120 0.9300 . ?
C120 C121 1.390(6) . ?
C121 H121 0.9300 . ?
C121 C122 1.390(6) . ?
C122 H122 0.9300 . ?
C122 C123 1.398(5) . ?
C123 C124 1.445(4) . ?
C125 C126 1.447(4) . ?
C126 C127 1.391(5) . ?
C126 C131 1.407(5) . ?
C127 H127 0.9300 . ?
C127 C128 1.377(5) . ?
C128 H128 0.9300 . ?
C128 C129 1.399(6) . ?
C129 H129 0.9300 . ?
C129 C130 1.382(6) . ?
C130 H130 0.9300 . ?
C130 C131 1.400(5) . ?
C131 C132 1.448(5) . ?
Na31 O301 2.445(4) . ?
Na31 O302 2.553(5) . ?
Na31 O303 2.606(4) . ?
Na31 O304 2.523(4) . ?
Na31 O305 2.482(4) . ?
Na31 O306 2.430(3) . ?
Na31 N301 2.854(6) . ?
Na31 N302 3.043(5) . ?
O301 C302 1.341(9) . ?
O301 C303 1.449(8) . ?
O302 C304 1.398(7) . ?
O302 C305 1.433(9) . ?
O303 C308 1.424(11) . ?
O303 C309 1.415(9) . ?
O304 C310 1.404(9) . ?
O304 C311 1.490(10) . ?
O305 C314 1.397(8) . ?
O305 C315 1.455(6) . ?
O306 C316 1.394(6) . ?
O306 C317 1.421(6) . ?
N301 C301 1.545(12) . ?
N301 C307 1.483(12) . ?
N301 C313 1.460(13) . ?
N302 C306 1.475(8) . ?
N302 C312 1.452(10) . ?
N302 C318 1.459(9) . ?
C301 H30A 0.9700 . ?
C301 H30B 0.9700 . ?
C301 C302 1.495(13) . ?
C302 H30C 0.9700 . ?
C302 H30D 0.9700 . ?
C303 H30E 0.9700 . ?
C303 H30F 0.9700 . ?
C303 C304 1.474(11) . ?
C304 H30G 0.9700 . ?
C304 H30H 0.9700 . ?
C305 H30I 0.9700 . ?
C305 H30J 0.9700 . ?
C305 C306 1.492(10) . ?
C306 H30K 0.9700 . ?
C306 H30L 0.9700 . ?
C307 H30M 0.9700 . ?
C307 H30N 0.9700 . ?
C307 C308 1.44(2) . ?
C308 H30O 0.9700 . ?
C308 H30P 0.9700 . ?
C309 H30Q 0.9700 . ?
C309 H30R 0.9700 . ?
C309 C310 1.470(12) . ?
C310 H31A 0.9700 . ?
C310 H31B 0.9700 . ?
C311 H31C 0.9700 . ?
C311 H31D 0.9700 . ?
C311 C312 1.464(12) . ?
C312 H31E 0.9700 . ?
C312 H31F 0.9700 . ?
C313 H31G 0.9700 . ?
C313 H31H 0.9700 . ?
C313 C314 1.541(14) . ?
C314 H31I 0.9700 . ?
C314 H31J 0.9700 . ?
C315 H31K 0.9700 . ?
C315 H31L 0.9700 . ?
C315 C316 1.498(10) . ?
C316 H31M 0.9700 . ?
C316 H31N 0.9700 . ?
C317 H31O 0.9700 . ?
C317 H31P 0.9700 . ?
C317 C318 1.426(8) . ?
C318 H31Q 0.9700 . ?
C318 H31R 0.9700 . ?

loop_
_geom_torsion_atom_site_label_1
_geom_torsion_atom_site_label_2
_geom_torsion_atom_site_label_3
_geom_torsion_atom_site_label_4
_geom_torsion
_geom_torsion_site_symmetry_1
_geom_torsion_site_symmetry_2
_geom_torsion_site_symmetry_3
_geom_torsion_site_symmetry_4
_geom_torsion_publ_flag
Sn11 N101 C101 N108 -26.3(4) . . . . ?
Sn11 N101 C101 C102 153.5(2) . . . . ?
Sn11 N101 C108 N102 27.7(4) . . . . ?
Sn11 N101 C108 C107 -153.8(2) . . . . ?
Sn11 N103 C109 N102 -22.9(4) . . . . ?
Sn11 N103 C109 C110 157.12(19) . . . . ?
Sn11 N103 C116 N104 25.6(4) . . . . ?
Sn11 N103 C116 C115 -157.29(19) . . . . ?
Sn11 N105 C117 N104 -17.8(5) . . . . ?
Sn11 N105 C117 C118 164.9(2) . . . . ?
Sn11 N105 C124 N106 19.9(5) . . . . ?
Sn11 N105 C124 C123 -164.5(2) . . . . ?
Sn11 N107 C125 N106 -24.3(5) . . . . ?
Sn11 N107 C125 C126 158.3(2) . . . . ?
Sn11 N107 C132 N108 23.3(4) . . . . ?
Sn11 N107 C132 C131 -158.0(2) . . . . ?
N101 C101 C102 C103 179.9(3) . . . . ?
N101 C101 C102 C107 -0.2(3) . . . . ?
N102 C109 C110 C111 -1.0(5) . . . . ?
N102 C109 C110 C115 -179.0(3) . . . . ?
N103 C109 C110 C111 179.0(3) . . . . ?
N103 C109 C110 C115 1.0(3) . . . . ?
N104 C117 C118 C119 -1.5(6) . . . . ?
N104 C117 C118 C123 -177.6(3) . . . . ?
N105 C117 C118 C119 176.0(4) . . . . ?
N105 C117 C118 C123 -0.1(4) . . . . ?
N106 C125 C126 C127 1.9(6) . . . . ?
N106 C125 C126 C131 -177.1(3) . . . . ?
N107 C125 C126 C127 179.4(3) . . . . ?
N107 C125 C126 C131 0.4(4) . . . . ?
N108 C101 C102 C103 -0.3(5) . . . . ?
N108 C101 C102 C107 179.6(3) . . . . ?
C101 N101 C108 N102 -178.9(3) . . . . ?
C101 N101 C108 C107 -0.4(3) . . . . ?
C101 N108 C132 N107 4.5(5) . . . . ?
C101 N108 C132 C131 -174.0(3) . . . . ?
C101 C102 C103 C104 178.7(3) . . . . ?
C101 C102 C107 C106 -179.3(3) . . . . ?
C101 C102 C107 C108 0.0(3) . . . . ?
C102 C103 C104 C105 1.0(5) . . . . ?
C102 C107 C108 N101 0.2(3) . . . . ?
C102 C107 C108 N102 178.8(3) . . . . ?
C103 C102 C107 C106 0.6(5) . . . . ?
C103 C102 C107 C108 179.9(3) . . . . ?
C103 C104 C105 C106 -0.2(6) . . . . ?
C104 C105 C106 C107 -0.5(6) . . . . ?
C105 C106 C107 C102 0.3(5) . . . . ?
C105 C106 C107 C108 -178.9(3) . . . . ?
C106 C107 C108 N101 179.5(3) . . . . ?
C106 C107 C108 N102 -2.0(5) . . . . ?
C107 C102 C103 C104 -1.2(5) . . . . ?
C108 N101 C101 N108 -179.4(3) . . . . ?
C108 N101 C101 C102 0.4(3) . . . . ?
C108 N102 C109 N103 -6.3(5) . . . . ?
C108 N102 C109 C110 173.8(3) . . . . ?
C109 N102 C108 N101 3.5(5) . . . . ?
C109 N102 C108 C107 -174.8(3) . . . . ?
C109 N103 C116 N104 -176.8(3) . . . . ?
C109 N103 C116 C115 0.3(3) . . . . ?
C109 C110 C111 C112 -177.7(3) . . . . ?
C109 C110 C115 C114 178.2(3) . . . . ?
C109 C110 C115 C116 -0.8(3) . . . . ?
C110 C111 C112 C113 0.0(5) . . . . ?
C110 C115 C116 N103 0.3(3) . . . . ?
C110 C115 C116 N104 177.6(3) . . . . ?
C111 C110 C115 C114 -0.2(5) . . . . ?
C111 C110 C115 C116 -179.1(3) . . . . ?
C111 C112 C113 C114 0.0(5) . . . . ?
C112 C113 C114 C115 0.0(5) . . . . ?
C113 C114 C115 C110 0.1(5) . . . . ?
C113 C114 C115 C116 178.8(3) . . . . ?
C114 C115 C116 N103 -178.5(3) . . . . ?
C114 C115 C116 N104 -1.2(5) . . . . ?
C115 C110 C111 C112 0.1(5) . . . . ?
C116 N103 C109 N102 179.2(3) . . . . ?
C116 N103 C109 C110 -0.8(3) . . . . ?
C116 N104 C117 N105 -6.3(5) . . . . ?
C116 N104 C117 C118 170.7(3) . . . . ?
C117 N104 C116 N103 2.0(5) . . . . ?
C117 N104 C116 C115 -174.8(3) . . . . ?
C117 N105 C124 N106 -174.5(3) . . . . ?
C117 N105 C124 C123 1.1(4) . . . . ?
C117 C118 C119 C120 -177.8(4) . . . . ?
C117 C118 C123 C122 178.2(4) . . . . ?
C117 C118 C123 C124 0.8(4) . . . . ?
C118 C119 C120 C121 1.2(6) . . . . ?
C118 C123 C124 N105 -1.2(4) . . . . ?
C118 C123 C124 N106 174.7(3) . . . . ?
C119 C118 C123 C122 1.7(6) . . . . ?
C119 C118 C123 C124 -175.7(3) . . . . ?
C119 C120 C121 C122 0.4(8) . . . . ?
C120 C121 C122 C123 -1.0(7) . . . . ?
C121 C122 C123 C118 0.0(6) . . . . ?
C121 C122 C123 C124 176.6(4) . . . . ?
C122 C123 C124 N105 -178.2(4) . . . . ?
C122 C123 C124 N106 -2.3(7) . . . . ?
C123 C118 C119 C120 -2.2(6) . . . . ?
C124 N105 C117 N104 176.7(3) . . . . ?
C124 N105 C117 C118 -0.7(4) . . . . ?
C124 N106 C125 N107 -2.3(5) . . . . ?
C124 N106 C125 C126 174.7(3) . . . . ?
C125 N106 C124 N105 4.8(6) . . . . ?
C125 N106 C124 C123 -170.2(3) . . . . ?
C125 N107 C132 N108 -177.3(3) . . . . ?
C125 N107 C132 C131 1.4(3) . . . . ?
C125 C126 C127 C128 -179.7(4) . . . . ?
C125 C126 C131 C130 -179.9(3) . . . . ?
C125 C126 C131 C132 0.4(3) . . . . ?
C126 C127 C128 C129 0.3(6) . . . . ?
C126 C131 C132 N107 -1.1(3) . . . . ?
C126 C131 C132 N108 177.6(3) . . . . ?
C127 C126 C131 C130 1.0(5) . . . . ?
C127 C126 C131 C132 -178.7(3) . . . . ?
C127 C128 C129 C130 0.2(6) . . . . ?
C128 C129 C130 C131 -0.1(6) . . . . ?
C129 C130 C131 C126 -0.5(5) . . . . ?
C129 C130 C131 C132 179.1(4) . . . . ?
C130 C131 C132 N107 179.2(3) . . . . ?
C130 C131 C132 N108 -2.0(6) . . . . ?
C131 C126 C127 C128 -0.8(5) . . . . ?
C132 N107 C125 N106 176.3(3) . . . . ?
C132 N107 C125 C126 -1.1(3) . . . . ?
C132 N108 C101 N101 -2.8(5) . . . . ?
C132 N108 C101 C102 177.4(3) . . . . ?
Na31 O301 C302 C301 -78.2(6) . . . . ?
Na31 O301 C303 C304 51.8(5) . . . . ?
Na31 O302 C304 C303 46.4(7) . . . . ?
Na31 O302 C305 C306 -74.6(8) . . . . ?
Na31 O303 C308 C307 33.5(13) . . . . ?
Na31 O303 C309 C310 -40.2(6) . . . . ?
Na31 O304 C310 C309 -57.9(5) . . . . ?
Na31 O304 C311 C312 -55.7(8) . . . . ?
Na31 O305 C314 C313 -53.8(8) . . . . ?
Na31 O305 C315 C316 -47.0(6) . . . . ?
Na31 O306 C316 C315 -46.6(6) . . . . ?
Na31 O306 C317 C318 -64.5(6) . . . . ?
Na31 N301 C301 C302 -9.5(9) . . . . ?
Na31 N301 C307 C308 46.6(12) . . . . ?
Na31 N301 C313 C314 -32.7(8) . . . . ?
Na31 N302 C306 C305 -21.1(11) . . . . ?
Na31 N302 C312 C311 -41.9(7) . . . . ?
Na31 N302 C318 C317 -33.2(6) . . . . ?
O301 C303 C304 O302 -66.3(7) . . . . ?
O302 C305 C306 N302 58.8(11) . . . . ?
O303 C309 C310 O304 66.6(6) . . . . ?
O304 C311 C312 N302 65.6(9) . . . . ?
O305 C315 C316 O306 61.5(6) . . . . ?
O306 C317 C318 N302 64.0(7) . . . . ?
N301 C301 C302 O301 54.1(9) . . . . ?
N301 C307 C308 O303 -54.8(14) . . . . ?
N301 C313 C314 O305 60.0(10) . . . . ?
C301 N301 C307 C308 -68.3(11) . . . . ?
C301 N301 C313 C314 80.7(8) . . . . ?
C302 O301 C303 C304 175.4(6) . . . . ?
C303 O301 C302 C301 156.9(5) . . . . ?
C304 O302 C305 C306 153.3(7) . . . . ?
C305 O302 C304 C303 -179.9(7) . . . . ?
C306 N302 C312 C311 77.3(9) . . . . ?
C306 N302 C318 C317 -150.8(6) . . . . ?
C307 N301 C301 C302 107.5(9) . . . . ?
C307 N301 C313 C314 -149.2(7) . . . . ?
C308 O303 C309 C310 178.3(6) . . . . ?
C309 O303 C308 C307 170.9(9) . . . . ?
C310 O304 C311 C312 79.7(8) . . . . ?
C311 O304 C310 C309 163.1(6) . . . . ?
C312 N302 C306 C305 -138.5(9) . . . . ?
C312 N302 C318 C317 80.9(7) . . . . ?
C313 N301 C301 C302 -124.6(9) . . . . ?
C313 N301 C307 C308 162.5(9) . . . . ?
C314 O305 C315 C316 -178.4(6) . . . . ?
C315 O305 C314 C313 76.3(8) . . . . ?
C316 O306 C317 C318 76.9(6) . . . . ?
C317 O306 C316 C315 170.6(4) . . . . ?
C318 N302 C306 C305 93.7(10) . . . . ?
C318 N302 C312 C311 -155.0(6) . . . . ?
